data_7134760
loop_
_publ_author_name
'Yoo, Dagyum'
'Brannan, Alexander C.'
'Lim, Soohyun'
'Lee, Heui Beom'
'Lee, Yunho'

_publ_section_title
;
 Reversible CO binding at a nickel complex supported by an ambiphilic PBiP
 tridentate ligand.
;
_journal_issue 61
_journal_name_full 'Chemical communications (Cambridge, England)'
_journal_page_first 11453
_journal_page_last 11456
_journal_paper_doi 10.1039/d5cc02850g
_journal_volume 61
_journal_year 2025
_chemical_formula_moiety 'C34 H54 Bi Cl N2 Ni P2'
_chemical_formula_sum 'C34 H54 Bi Cl N2 Ni P2'
_chemical_formula_weight 855.87
_chemical_properties_physical Air-sensitive,Moisture-sensitive
_space_group_crystal_system orthorhombic
_space_group_IT_number 61
_space_group_name_Hall '-P 2ac 2ab'
_space_group_name_H-M_alt 'P b c a'
_atom_sites_solution_hydrogens geom
_atom_sites_solution_primary iterative
_audit_creation_date 2025-02-07
_audit_creation_method
;
Olex2 1.5
(compiled 2024.02.16 svn.r378c4104 for OlexSys, GUI svn.r6928)
;
_audit_update_record
;
2025-05-13 deposited with the CCDC.	2025-06-24 downloaded from the CCDC.
;
_cell_angle_alpha 90
_cell_angle_beta 90
_cell_angle_gamma 90
_cell_formula_units_Z 8
_cell_length_a 19.49554(18)
_cell_length_b 17.59370(17)
_cell_length_c 21.22369(17)
_cell_measurement_reflns_used 25415
_cell_measurement_temperature 93(2)
_cell_measurement_theta_max 78.9180
_cell_measurement_theta_min 3.9820
_cell_volume 7279.70(11)
_computing_cell_refinement 'CrysAlisPro 1.171.39.29d (Rigaku OD, 2017)'
_computing_data_collection 'CrysAlisPro 1.171.39.29d (Rigaku OD, 2017)'
_computing_data_reduction 'CrysAlisPro 1.171.39.29d (Rigaku OD, 2017)'
_computing_molecular_graphics 'Olex2 1.5 (Dolomanov et al., 2009)'
_computing_publication_material 'Olex2 1.5 (Dolomanov et al., 2009)'
_computing_structure_refinement 'SHELXL 2019/3 (Sheldrick, 2015)'
_computing_structure_solution 'olex2.solve 1.5 (Bourhis et al., 2015)'
_diffrn_ambient_temperature 93
_diffrn_detector CCD
_diffrn_detector_area_resol_mean 28.5714
_diffrn_detector_type 'Rigaku Saturn724+'
_diffrn_measured_fraction_theta_full 1.000
_diffrn_measured_fraction_theta_max 0.977
_diffrn_measurement_device 'AFC12 (Right): Kappa 3 circle'
_diffrn_measurement_device_type 'Bruker APEX-II CCD'
_diffrn_measurement_method 'phi and omega scans'
_diffrn_measurement_specimen_support 'Mitegen 50um'
_diffrn_radiation_collimation 0.3
_diffrn_radiation_monochromator Confocal
_diffrn_radiation_probe x-ray
_diffrn_radiation_type CuK\a
_diffrn_radiation_wavelength 1.54178
_diffrn_reflns_av_R_equivalents 0.0372
_diffrn_reflns_av_unetI/netI 0.0253
_diffrn_reflns_Laue_measured_fraction_full 1.000
_diffrn_reflns_Laue_measured_fraction_max 0.977
_diffrn_reflns_limit_h_max 23
_diffrn_reflns_limit_h_min -24
_diffrn_reflns_limit_k_max 14
_diffrn_reflns_limit_k_min -21
_diffrn_reflns_limit_l_max 26
_diffrn_reflns_limit_l_min -24
_diffrn_reflns_number 40638
_diffrn_reflns_point_group_measured_fraction_full 1.000
_diffrn_reflns_point_group_measured_fraction_max 0.977
_diffrn_reflns_theta_full 67.679
_diffrn_reflns_theta_max 79.808
_diffrn_reflns_theta_min 3.974
_diffrn_source 'fine-focus sealed X-ray tube'
_diffrn_source_current 24.0
_diffrn_source_power 1.2
_diffrn_source_target Mo
_diffrn_source_type 'Rotating Anode'
_diffrn_source_voltage 50.0
_diffrn_standards_number 0
_exptl_absorpt_coefficient_mu 11.704
_exptl_absorpt_correction_T_max 1.00000
_exptl_absorpt_correction_T_min 0.22074
_exptl_absorpt_correction_type multi-scan
_exptl_absorpt_process_details 'SCALE3 ABSPACK'
_exptl_crystal_colour orange
_exptl_crystal_colour_primary orange
_exptl_crystal_density_diffrn 1.562
_exptl_crystal_density_meas ?
_exptl_crystal_density_method 'not measured'
_exptl_crystal_description cubic
_exptl_crystal_F_000 3440
_exptl_crystal_size_max 0.118
_exptl_crystal_size_mid 0.044
_exptl_crystal_size_min 0.034
_refine_diff_density_max 1.498
_refine_diff_density_min -1.371
_refine_diff_density_rms 0.130
_refine_ls_extinction_method none
_refine_ls_goodness_of_fit_ref 1.075
_refine_ls_hydrogen_treatment constr
_refine_ls_matrix_type full
_refine_ls_number_parameters 406
_refine_ls_number_reflns 7747
_refine_ls_number_restraints 0
_refine_ls_restrained_S_all 1.075
_refine_ls_R_factor_all 0.0345
_refine_ls_R_factor_gt 0.0329
_refine_ls_shift/su_max 0.004
_refine_ls_shift/su_mean 0.001
_refine_ls_structure_factor_coef Fsqd
_refine_ls_weighting_details 'w=1/[\s^2^(Fo^2^)+(0.0455P)^2^+20.9091P] where P=(Fo^2^+2Fc^2^)/3'
_refine_ls_weighting_scheme calc
_refine_ls_wR_factor_gt 0.0872
_refine_ls_wR_factor_ref 0.0883
_reflns_Friedel_coverage 0.000
_reflns_number_gt 7369
_reflns_number_total 7747
_reflns_threshold_expression 'I > 2\s(I)'
_cod_data_source_file d5cc02850g2.cif
_cod_data_source_block bip2ni-tbuiso2-1
_cod_depositor_comments
;
The following automatic conversions were performed:

data item '_exptl_crystal_density_meas' value 'not measured' was
changed to '?' -- the value is perceived as not measured.

Automatic conversion script
Id: cif_fix_values 8170 2020-07-09 18:12:32Z antanas 

 Adding full bibliography for 7134759--7134764.cif.
;
_cod_database_code 7134760
_shelx_shelxl_version_number 2019/3
_shelx_space_group_comment
;
The symmetry employed for this shelxl refinement is uniquely defined
by the following loop, which should always be used as a source of
symmetry information in preference to the above space-group names.
They are only intended as comments.
;
_olex2_refinement_description
;
1. Fixed Uiso
 At 1.2 times of:
  All C(H) groups, All C(H,H) groups
 At 1.5 times of:
  All C(H,H,H) groups
2. Others
 Sof(C13B)=Sof(H13D)=Sof(H13E)=Sof(H13F)=Sof(H14A)=1-FVAR(1)
 Sof(C13A)=Sof(H13A)=Sof(H13B)=Sof(H13C)=Sof(H14)=FVAR(1)
 Sof(H20A)=Sof(C21B)=Sof(H21D)=Sof(H21E)=Sof(H21F)=1-FVAR(2)
 Sof(H20)=Sof(C21A)=Sof(H21A)=Sof(H21B)=Sof(H21C)=FVAR(2)
3.a Ternary CH refined with riding coordinates:
 C23(H23), C17(H17), C14(H14), C14(H14A), C20(H20), C20(H20A)
3.b Aromatic/amide H refined with riding coordinates:
 C11(H11), C12(H12), C10(H10), C9(H9), C6(H6), C3(H3), C5(H5), C4(H4)
3.c Idealised Me refined as rotating group:
 C34(H34A,H34B,H34C), C32(H32A,H32B,H32C), C33(H33A,H33B,H33C), C22(H22A,H22B,
 H22C), C16(H16A,H16B,H16C), C29(H29A,H29B,H29C), C27(H27A,H27B,H27C), C28(H28A,
 H28B,H28C), C13A(H13A,H13B,H13C), C13B(H13D,H13E,H13F), C15(H15A,H15B,H15C),
 C18(H18A,H18B,H18C), C24(H24A,H24B,H24C), C19(H19A,H19B,H19C), C21A(H21A,H21B,
 H21C), C21B(H21D,H21E,H21F)
;
_olex2_submission_special_instructions 'No special instructions were received'

loop_
_space_group_symop_operation_xyz
'x, y, z'
'-x+1/2, -y, z+1/2'
'-x, y+1/2, -z+1/2'
'x+1/2, -y+1/2, -z'
'-x, -y, -z'
'x-1/2, y, -z-1/2'
'x, -y-1/2, z-1/2'
'-x-1/2, y-1/2, z'

loop_
_atom_site_label
_atom_site_type_symbol
_atom_site_fract_x
_atom_site_fract_y
_atom_site_fract_z
_atom_site_U_iso_or_equiv
_atom_site_adp_type
_atom_site_occupancy
_atom_site_site_symmetry_order
_atom_site_calc_flag
_atom_site_refinement_flags_posn
_atom_site_refinement_flags_adp
_atom_site_refinement_flags_occupancy
_atom_site_disorder_assembly
_atom_site_disorder_group
Bi1 Bi 0.23276(2) 0.65073(2) 0.36316(2) 0.01848(6) Uani 1 1 d . . . . .
C11 C 0.3482(2) 0.8368(2) 0.26179(18) 0.0251(7) Uani 1 1 d . . . . .
H11 H 0.390012 0.839646 0.238938 0.030 Uiso 1 1 calc R U . . .
C12 C 0.32667(18) 0.7677(2) 0.28713(17) 0.0221(7) Uani 1 1 d . . . . .
H12 H 0.353745 0.723426 0.281134 0.026 Uiso 1 1 calc R U . . .
C10 C 0.3083(2) 0.9018(2) 0.27001(18) 0.0261(7) Uani 1 1 d . . . . .
H10 H 0.322336 0.948798 0.252079 0.031 Uiso 1 1 calc R U . . .
C9 C 0.2478(2) 0.8976(2) 0.30464(19) 0.0256(8) Uani 1 1 d . . . . .
H9 H 0.220740 0.941994 0.310411 0.031 Uiso 1 1 calc R U . . .
C8 C 0.22616(18) 0.8285(2) 0.33112(17) 0.0214(7) Uani 1 1 d . . . . .
C7 C 0.26556(17) 0.7632(2) 0.32128(17) 0.0196(7) Uani 1 1 d . . . . .
C34 C 0.2106(3) 0.7126(3) 0.6411(2) 0.0439(12) Uani 1 1 d . . . . .
H34A H 0.235374 0.755253 0.622071 0.066 Uiso 1 1 calc R U . . .
H34B H 0.229282 0.702391 0.683178 0.066 Uiso 1 1 calc R U . . .
H34C H 0.161846 0.725318 0.644613 0.066 Uiso 1 1 calc R U . . .
C32 C 0.1802(3) 0.5747(3) 0.6260(2) 0.0488(12) Uani 1 1 d . . . . .
H32A H 0.131090 0.586457 0.627264 0.073 Uiso 1 1 calc R U . . .
H32B H 0.196476 0.563488 0.668685 0.073 Uiso 1 1 calc R U . . .
H32C H 0.187916 0.530463 0.598868 0.073 Uiso 1 1 calc R U . . .
C31 C 0.2190(2) 0.6422(3) 0.6000(2) 0.0327(9) Uani 1 1 d . . . . .
C33 C 0.2944(3) 0.6240(4) 0.5905(2) 0.0523(14) Uani 1 1 d . . . . .
H33A H 0.298915 0.582756 0.559745 0.078 Uiso 1 1 calc R U . . .
H33B H 0.314628 0.608324 0.630654 0.078 Uiso 1 1 calc R U . . .
H33C H 0.318205 0.669287 0.574788 0.078 Uiso 1 1 calc R U . . .
C30 C 0.1639(2) 0.6766(3) 0.49087(18) 0.0348(9) Uani 1 1 d . . . . .
C6 C 0.2051(2) 0.6033(2) 0.21920(18) 0.0261(7) Uani 1 1 d . . . . .
H6 H 0.253148 0.610862 0.215507 0.031 Uiso 1 1 calc R U . . .
C2 C 0.10215(18) 0.6033(2) 0.28272(17) 0.0229(7) Uani 1 1 d . . . . .
C1 C 0.17274(18) 0.61590(19) 0.27632(16) 0.0204(7) Uani 1 1 d . . . . .
C3 C 0.0641(2) 0.5784(2) 0.23009(19) 0.0304(8) Uani 1 1 d . . . . .
H3 H 0.016248 0.569417 0.233687 0.036 Uiso 1 1 calc R U . . .
C25 C 0.0444(2) 0.7449(2) 0.46619(17) 0.0258(7) Uani 1 1 d . . . . .
C22 C 0.0216(3) 0.8961(3) 0.3694(4) 0.070(2) Uani 1 1 d . . . . .
H22A H -0.009927 0.923379 0.341527 0.104 Uiso 1 1 calc R U . . .
H22B H 0.031781 0.927505 0.406382 0.104 Uiso 1 1 calc R U . . .
H22C H 0.000401 0.848311 0.383039 0.104 Uiso 1 1 calc R U . . .
C23 C 0.0884(2) 0.8788(3) 0.3340(3) 0.0514(14) Uani 1 1 d . . . . .
H23 H 0.110901 0.928515 0.324326 0.062 Uiso 1 1 calc R U . . .
C17 C -0.0269(2) 0.6193(3) 0.3501(3) 0.0470(12) Uani 1 1 d . . . . .
H17 H -0.039361 0.578288 0.319524 0.056 Uiso 1 1 calc R U . . .
C16 C -0.0489(3) 0.6943(3) 0.3220(3) 0.0659(19) Uani 1 1 d . . . . .
H16A H -0.098868 0.694696 0.316749 0.099 Uiso 1 1 calc R U . . .
H16B H -0.026924 0.700989 0.280818 0.099 Uiso 1 1 calc R U . . .
H16C H -0.035248 0.735798 0.350060 0.099 Uiso 1 1 calc R U . . .
C29 C -0.1064(2) 0.7499(3) 0.5480(2) 0.0382(10) Uani 1 1 d . . . . .
H29A H -0.125590 0.757306 0.505727 0.057 Uiso 1 1 calc R U . . .
H29B H -0.138965 0.768725 0.579518 0.057 Uiso 1 1 calc R U . . .
H29C H -0.098042 0.695619 0.555025 0.057 Uiso 1 1 calc R U . . .
C26 C -0.0392(2) 0.7933(2) 0.55364(17) 0.0295(8) Uani 1 1 d . . . . .
C27 C -0.0032(2) 0.7761(3) 0.6161(2) 0.0373(9) Uani 1 1 d . . . . .
H27A H 0.004601 0.721248 0.619710 0.056 Uiso 1 1 calc R U . . .
H27B H -0.032099 0.793220 0.651168 0.056 Uiso 1 1 calc R U . . .
H27C H 0.040873 0.802805 0.617562 0.056 Uiso 1 1 calc R U . . .
C28 C -0.0499(3) 0.8784(3) 0.5454(2) 0.0438(11) Uani 1 1 d . . . . .
H28A H -0.005463 0.904389 0.546642 0.066 Uiso 1 1 calc R U . . .
H28B H -0.079069 0.897589 0.579542 0.066 Uiso 1 1 calc R U . . .
H28C H -0.072174 0.888168 0.504812 0.066 Uiso 1 1 calc R U . . .
C13A C 0.0949(4) 0.5055(4) 0.4596(3) 0.041(2) Uani 0.610(13) 1 d . . P A 1
H13A H 0.052050 0.509341 0.483545 0.061 Uiso 0.610(13) 1 calc R U P A 1
H13B H 0.127286 0.544063 0.474544 0.061 Uiso 0.610(13) 1 calc R U P A 1
H13C H 0.114750 0.454842 0.465450 0.061 Uiso 0.610(13) 1 calc R U P A 1
C13B C 0.1304(5) 0.4934(5) 0.4213(4) 0.022(3) Uani 0.390(13) 1 d . . P A 2
H13D H 0.116705 0.449150 0.446286 0.033 Uiso 0.390(13) 1 calc R U P A 2
H13E H 0.148283 0.533034 0.449273 0.033 Uiso 0.390(13) 1 calc R U P A 2
H13F H 0.166038 0.478520 0.391156 0.033 Uiso 0.390(13) 1 calc R U P A 2
C14 C 0.0808(5) 0.5179(3) 0.3927(3) 0.082(3) Uani 1 1 d . . . . .
H14 H 0.127279 0.507420 0.374876 0.098 Uiso 0.610(13) 1 calc R U P A 1
H14A H 0.049866 0.522620 0.430138 0.098 Uiso 0.390(13) 1 calc R U P A 2
C15 C 0.0393(4) 0.4557(3) 0.3590(2) 0.0631(19) Uani 1 1 d . . . . .
H15A H 0.055547 0.405630 0.372541 0.095 Uiso 1 1 calc R U . . .
H15B H 0.045329 0.460808 0.313335 0.095 Uiso 1 1 calc R U . . .
H15C H -0.009374 0.461178 0.369553 0.095 Uiso 1 1 calc R U . . .
C18 C -0.0659(3) 0.6038(4) 0.4117(4) 0.089(3) Uani 1 1 d . . . . .
H18A H -0.047645 0.636398 0.445197 0.133 Uiso 1 1 calc R U . . .
H18B H -0.060153 0.550339 0.423650 0.133 Uiso 1 1 calc R U . . .
H18C H -0.114739 0.614710 0.405649 0.133 Uiso 1 1 calc R U . . .
C24 C 0.0755(3) 0.8384(5) 0.2712(3) 0.074(2) Uani 1 1 d . . . . .
H24A H 0.057094 0.787474 0.279177 0.111 Uiso 1 1 calc R U . . .
H24B H 0.118707 0.834215 0.247851 0.111 Uiso 1 1 calc R U . . .
H24C H 0.042397 0.867683 0.246276 0.111 Uiso 1 1 calc R U . . .
C19 C 0.2416(3) 0.8531(5) 0.4791(4) 0.081(3) Uani 1 1 d . . . . .
H19A H 0.279747 0.863528 0.450376 0.122 Uiso 1 1 calc R U . . .
H19B H 0.237842 0.798117 0.485925 0.122 Uiso 1 1 calc R U . . .
H19C H 0.249887 0.878453 0.519515 0.122 Uiso 1 1 calc R U . . .
C20 C 0.1733(2) 0.8835(4) 0.4497(3) 0.066(2) Uani 1 1 d . . . . .
H20 H 0.137298 0.873279 0.482209 0.079 Uiso 0.664(12) 1 calc R U P B 3
H20A H 0.189923 0.930265 0.427720 0.079 Uiso 0.336(12) 1 calc R U P B 4
C21A C 0.1785(4) 0.9633(4) 0.4468(4) 0.046(2) Uani 0.664(12) 1 d . . P B 3
H21A H 0.190467 0.983274 0.488452 0.068 Uiso 0.664(12) 1 calc R U P B 3
H21B H 0.134451 0.984757 0.433347 0.068 Uiso 0.664(12) 1 calc R U P B 3
H21C H 0.214173 0.977472 0.416422 0.068 Uiso 0.664(12) 1 calc R U P B 3
C21B C 0.1229(6) 0.9122(7) 0.4855(5) 0.029(3) Uani 0.336(12) 1 d . . P B 4
H21D H 0.110462 0.875348 0.518173 0.043 Uiso 0.336(12) 1 calc R U P B 4
H21E H 0.082807 0.922848 0.459098 0.043 Uiso 0.336(12) 1 calc R U P B 4
H21F H 0.138635 0.959371 0.505348 0.043 Uiso 0.336(12) 1 calc R U P B 4
C5 C 0.1671(2) 0.5795(2) 0.16699(18) 0.0307(8) Uani 1 1 d . . . . .
H5 H 0.189175 0.571781 0.127586 0.037 Uiso 1 1 calc R U . . .
C4 C 0.0974(2) 0.5672(2) 0.17287(18) 0.0344(9) Uani 1 1 d . . . . .
H4 H 0.071784 0.550767 0.137291 0.041 Uiso 1 1 calc R U . . .
Cl1 Cl 0.36272(5) 0.57630(5) 0.29894(5) 0.02914(19) Uani 1 1 d . . . . .
N2 N 0.1896(2) 0.6605(2) 0.53821(16) 0.0427(10) Uani 1 1 d . . . . .
N1 N 0.00578(17) 0.76705(18) 0.50298(15) 0.0280(7) Uani 1 1 d . . . . .
Ni1 Ni 0.11769(3) 0.70774(3) 0.41814(3) 0.02167(13) Uani 1 1 d . . . . .
P1 P 0.06676(5) 0.61581(5) 0.36192(4) 0.02258(19) Uani 1 1 d . . . . .
P2 P 0.14989(5) 0.82169(5) 0.38101(5) 0.02375(19) Uani 1 1 d . . . . .

loop_
_atom_site_aniso_label
_atom_site_aniso_U_11
_atom_site_aniso_U_22
_atom_site_aniso_U_33
_atom_site_aniso_U_23
_atom_site_aniso_U_13
_atom_site_aniso_U_12
Bi1 0.01959(9) 0.01649(9) 0.01935(9) 0.00059(4) -0.00343(4) 0.00156(4)
C11 0.0248(18) 0.0215(17) 0.0291(19) 0.0003(14) -0.0023(15) -0.0044(14)
C12 0.0209(16) 0.0181(16) 0.0272(17) -0.0007(13) -0.0036(14) -0.0007(13)
C10 0.0293(18) 0.0215(18) 0.0275(18) 0.0024(14) -0.0055(15) -0.0030(15)
C9 0.0288(18) 0.0198(19) 0.028(2) -0.0007(14) -0.0076(15) 0.0019(16)
C8 0.0236(17) 0.0182(17) 0.0225(17) -0.0028(14) -0.0038(13) 0.0029(13)
C7 0.0205(17) 0.0155(17) 0.0227(17) -0.0027(13) -0.0041(12) -0.0013(12)
C34 0.058(3) 0.047(3) 0.027(2) -0.0053(18) -0.015(2) 0.021(2)
C32 0.059(3) 0.056(3) 0.031(2) -0.001(2) -0.011(2) -0.006(3)
C31 0.037(2) 0.041(2) 0.0198(18) 0.0018(16) -0.0036(17) 0.0139(18)
C33 0.046(3) 0.077(4) 0.034(2) 0.016(2) 0.006(2) 0.025(3)
C30 0.043(2) 0.041(2) 0.0208(18) -0.0045(16) 0.0020(17) 0.0138(19)
C6 0.0316(19) 0.0195(17) 0.0273(18) -0.0025(14) 0.0021(15) -0.0035(15)
C2 0.0244(17) 0.0222(17) 0.0221(17) -0.0022(13) -0.0026(13) -0.0020(14)
C1 0.0257(17) 0.0167(16) 0.0186(16) -0.0012(12) -0.0037(13) 0.0020(13)
C3 0.031(2) 0.033(2) 0.0275(19) -0.0027(16) -0.0070(16) -0.0048(16)
C25 0.0285(18) 0.0244(18) 0.0245(17) 0.0021(14) -0.0002(15) -0.0023(15)
C22 0.027(2) 0.038(3) 0.145(7) 0.007(3) 0.004(3) 0.017(2)
C23 0.024(2) 0.036(2) 0.094(4) 0.031(3) 0.001(2) 0.0044(18)
C17 0.027(2) 0.048(3) 0.066(3) -0.027(3) 0.009(2) -0.008(2)
C16 0.041(3) 0.063(4) 0.094(5) -0.041(3) -0.034(3) 0.024(3)
C29 0.027(2) 0.055(3) 0.033(2) 0.0027(19) 0.0044(17) 0.0050(19)
C26 0.032(2) 0.035(2) 0.0218(17) -0.0034(15) 0.0080(15) 0.0063(16)
C27 0.037(2) 0.046(3) 0.028(2) 0.0007(18) 0.0009(18) -0.002(2)
C28 0.059(3) 0.035(2) 0.037(2) -0.0036(19) 0.007(2) 0.014(2)
C13A 0.051(5) 0.036(4) 0.035(4) 0.013(3) 0.007(4) 0.009(3)
C13B 0.026(5) 0.022(5) 0.017(5) 0.004(3) 0.004(4) -0.001(3)
C14 0.172(8) 0.025(2) 0.049(3) 0.013(2) -0.056(4) -0.028(3)
C15 0.117(6) 0.025(2) 0.048(3) 0.008(2) -0.018(3) -0.020(3)
C18 0.062(4) 0.091(5) 0.113(6) -0.064(5) 0.059(4) -0.046(4)
C24 0.034(3) 0.144(6) 0.044(3) 0.054(4) -0.006(2) 0.001(3)
C19 0.039(3) 0.131(7) 0.073(5) -0.067(5) -0.009(3) 0.002(3)
C20 0.028(2) 0.077(4) 0.093(4) -0.070(4) 0.004(3) 0.003(2)
C21A 0.066(5) 0.026(3) 0.045(4) -0.012(3) 0.004(4) 0.009(3)
C21B 0.029(6) 0.033(6) 0.025(6) -0.003(4) -0.005(4) -0.002(5)
C5 0.048(2) 0.0244(18) 0.0195(17) -0.0060(14) 0.0022(16) -0.0059(17)
C4 0.050(3) 0.032(2) 0.0216(18) -0.0027(15) -0.0084(17) -0.0104(18)
Cl1 0.0276(4) 0.0191(4) 0.0407(5) 0.0019(3) 0.0029(4) 0.0008(3)
N2 0.057(3) 0.055(2) 0.0161(16) -0.0024(15) -0.0074(16) 0.024(2)
N1 0.0299(16) 0.0261(16) 0.0279(16) -0.0027(13) 0.0087(14) 0.0015(13)
Ni1 0.0246(3) 0.0247(3) 0.0157(3) -0.0004(2) 0.0000(2) 0.0038(2)
P1 0.0261(5) 0.0202(5) 0.0214(4) 0.0015(3) 0.0008(3) -0.0002(3)
P2 0.0228(4) 0.0197(4) 0.0287(4) -0.0051(4) -0.0007(4) 0.0030(3)

loop_
_atom_type_symbol
_atom_type_description
_atom_type_scat_dispersion_real
_atom_type_scat_dispersion_imag
_atom_type_scat_source
C C 0.0181 0.0091 'International Tables Vol C Tables 4.2.6.8 and 6.1.1.4'
H H 0.0000 0.0000 'International Tables Vol C Tables 4.2.6.8 and 6.1.1.4'
N N 0.0311 0.0180 'International Tables Vol C Tables 4.2.6.8 and 6.1.1.4'
P P 0.2955 0.4335 'International Tables Vol C Tables 4.2.6.8 and 6.1.1.4'
Ni Ni -3.0029 0.5091 'International Tables Vol C Tables 4.2.6.8 and 6.1.1.4'
Bi Bi -4.0111 8.9310 'International Tables Vol C Tables 4.2.6.8 and 6.1.1.4'
Cl Cl 0.3639 0.7018 'International Tables Vol C Tables 4.2.6.8 and 6.1.1.4'

loop_
_geom_angle_atom_site_label_1
_geom_angle_atom_site_label_2
_geom_angle_atom_site_label_3
_geom_angle
_geom_angle_site_symmetry_1
_geom_angle_site_symmetry_3
_geom_angle_publ_flag
C7 Bi1 C1 93.61(12) . . ?
C7 Bi1 Cl1 88.07(9) . . ?
C7 Bi1 Ni1 94.54(9) . . ?
C1 Bi1 Cl1 87.20(9) . . ?
C1 Bi1 Ni1 91.30(9) . . ?
Ni1 Bi1 Cl1 177.07(2) . . ?
C12 C11 H11 120.0 . . ?
C10 C11 H11 120.0 . . ?
C10 C11 C12 119.9(4) . . ?
C11 C12 H12 119.8 . . ?
C11 C12 C7 120.4(3) . . ?
C7 C12 H12 119.8 . . ?
C11 C10 H10 120.2 . . ?
C9 C10 C11 119.7(3) . . ?
C9 C10 H10 120.2 . . ?
C10 C9 H9 119.6 . . ?
C10 C9 C8 120.8(3) . . ?
C8 C9 H9 119.6 . . ?
C9 C8 P2 122.2(3) . . ?
C7 C8 C9 119.2(3) . . ?
C7 C8 P2 118.6(3) . . ?
C12 C7 Bi1 119.7(2) . . ?
C12 C7 C8 119.9(3) . . ?
C8 C7 Bi1 120.3(3) . . ?
H34A C34 H34B 109.5 . . ?
H34A C34 H34C 109.5 . . ?
H34B C34 H34C 109.5 . . ?
C31 C34 H34A 109.5 . . ?
C31 C34 H34B 109.5 . . ?
C31 C34 H34C 109.5 . . ?
H32A C32 H32B 109.5 . . ?
H32A C32 H32C 109.5 . . ?
H32B C32 H32C 109.5 . . ?
C31 C32 H32A 109.5 . . ?
C31 C32 H32B 109.5 . . ?
C31 C32 H32C 109.5 . . ?
C32 C31 C34 112.1(4) . . ?
C32 C31 C33 111.6(4) . . ?
C33 C31 C34 110.6(4) . . ?
N2 C31 C34 107.0(3) . . ?
N2 C31 C32 107.6(4) . . ?
N2 C31 C33 107.8(4) . . ?
C31 C33 H33A 109.5 . . ?
C31 C33 H33B 109.5 . . ?
C31 C33 H33C 109.5 . . ?
H33A C33 H33B 109.5 . . ?
H33A C33 H33C 109.5 . . ?
H33B C33 H33C 109.5 . . ?
N2 C30 Ni1 175.4(4) . . ?
C1 C6 H6 119.9 . . ?
C1 C6 C5 120.1(4) . . ?
C5 C6 H6 119.9 . . ?
C1 C2 C3 119.3(3) . . ?
C1 C2 P1 116.1(3) . . ?
C3 C2 P1 124.5(3) . . ?
C6 C1 Bi1 121.3(3) . . ?
C6 C1 C2 120.5(3) . . ?
C2 C1 Bi1 118.1(2) . . ?
C2 C3 H3 120.3 . . ?
C4 C3 C2 119.4(4) . . ?
C4 C3 H3 120.3 . . ?
N1 C25 Ni1 170.1(3) . . ?
H22A C22 H22B 109.5 . . ?
H22A C22 H22C 109.5 . . ?
H22B C22 H22C 109.5 . . ?
C23 C22 H22A 109.5 . . ?
C23 C22 H22B 109.5 . . ?
C23 C22 H22C 109.5 . . ?
C22 C23 H23 107.4 . . ?
C22 C23 P2 113.0(4) . . ?
C24 C23 C22 112.3(5) . . ?
C24 C23 H23 107.4 . . ?
C24 C23 P2 108.9(4) . . ?
P2 C23 H23 107.4 . . ?
C16 C17 H17 107.7 . . ?
C16 C17 C18 110.6(5) . . ?
C16 C17 P1 111.3(4) . . ?
C18 C17 H17 107.7 . . ?
C18 C17 P1 111.6(5) . . ?
P1 C17 H17 107.7 . . ?
C17 C16 H16A 109.5 . . ?
C17 C16 H16B 109.5 . . ?
C17 C16 H16C 109.5 . . ?
H16A C16 H16B 109.5 . . ?
H16A C16 H16C 109.5 . . ?
H16B C16 H16C 109.5 . . ?
H29A C29 H29B 109.5 . . ?
H29A C29 H29C 109.5 . . ?
H29B C29 H29C 109.5 . . ?
C26 C29 H29A 109.5 . . ?
C26 C29 H29B 109.5 . . ?
C26 C29 H29C 109.5 . . ?
C29 C26 C27 111.3(3) . . ?
C28 C26 C29 111.5(4) . . ?
C28 C26 C27 110.9(4) . . ?
N1 C26 C29 107.4(3) . . ?
N1 C26 C27 107.5(3) . . ?
N1 C26 C28 108.0(3) . . ?
C26 C27 H27A 109.5 . . ?
C26 C27 H27B 109.5 . . ?
C26 C27 H27C 109.5 . . ?
H27A C27 H27B 109.5 . . ?
H27A C27 H27C 109.5 . . ?
H27B C27 H27C 109.5 . . ?
C26 C28 H28A 109.5 . . ?
C26 C28 H28B 109.5 . . ?
C26 C28 H28C 109.5 . . ?
H28A C28 H28B 109.5 . . ?
H28A C28 H28C 109.5 . . ?
H28B C28 H28C 109.5 . . ?
H13A C13A H13B 109.5 . . ?
H13A C13A H13C 109.5 . . ?
H13B C13A H13C 109.5 . . ?
C14 C13A H13A 109.5 . . ?
C14 C13A H13B 109.5 . . ?
C14 C13A H13C 109.5 . . ?
H13D C13B H13E 109.5 . . ?
H13D C13B H13F 109.5 . . ?
H13E C13B H13F 109.5 . . ?
C14 C13B H13D 109.5 . . ?
C14 C13B H13E 109.5 . . ?
C14 C13B H13F 109.5 . . ?
C13A C14 H14 99.8 . . ?
C13A C14 C15 116.5(5) . . ?
C13A C14 P1 120.4(5) . . ?
C13B C14 H14A 96.5 . . ?
C13B C14 C15 113.5(7) . . ?
C13B C14 P1 128.0(6) . . ?
C15 C14 H14 99.8 . . ?
C15 C14 H14A 96.5 . . ?
C15 C14 P1 114.7(4) . . ?
P1 C14 H14 99.8 . . ?
P1 C14 H14A 96.5 . . ?
C14 C15 H15A 109.5 . . ?
C14 C15 H15B 109.5 . . ?
C14 C15 H15C 109.5 . . ?
H15A C15 H15B 109.5 . . ?
H15A C15 H15C 109.5 . . ?
H15B C15 H15C 109.5 . . ?
C17 C18 H18A 109.5 . . ?
C17 C18 H18B 109.5 . . ?
C17 C18 H18C 109.5 . . ?
H18A C18 H18B 109.5 . . ?
H18A C18 H18C 109.5 . . ?
H18B C18 H18C 109.5 . . ?
C23 C24 H24A 109.5 . . ?
C23 C24 H24B 109.5 . . ?
C23 C24 H24C 109.5 . . ?
H24A C24 H24B 109.5 . . ?
H24A C24 H24C 109.5 . . ?
H24B C24 H24C 109.5 . . ?
H19A C19 H19B 109.5 . . ?
H19A C19 H19C 109.5 . . ?
H19B C19 H19C 109.5 . . ?
C20 C19 H19A 109.5 . . ?
C20 C19 H19B 109.5 . . ?
C20 C19 H19C 109.5 . . ?
C19 C20 H20 105.1 . . ?
C19 C20 H20A 101.1 . . ?
C19 C20 P2 108.6(3) . . ?
C21A C20 C19 107.3(6) . . ?
C21A C20 H20 105.1 . . ?
C21A C20 P2 124.1(6) . . ?
C21B C20 C19 121.8(7) . . ?
C21B C20 H20A 101.1 . . ?
C21B C20 P2 118.7(6) . . ?
P2 C20 H20 105.1 . . ?
P2 C20 H20A 101.1 . . ?
C20 C21A H21A 109.5 . . ?
C20 C21A H21B 109.5 . . ?
C20 C21A H21C 109.5 . . ?
H21A C21A H21B 109.5 . . ?
H21A C21A H21C 109.5 . . ?
H21B C21A H21C 109.5 . . ?
C20 C21B H21D 109.5 . . ?
C20 C21B H21E 109.5 . . ?
C20 C21B H21F 109.5 . . ?
H21D C21B H21E 109.5 . . ?
H21D C21B H21F 109.5 . . ?
H21E C21B H21F 109.5 . . ?
C6 C5 H5 120.1 . . ?
C4 C5 C6 119.8(4) . . ?
C4 C5 H5 120.1 . . ?
C3 C4 H4 119.5 . . ?
C5 C4 C3 121.0(4) . . ?
C5 C4 H4 119.5 . . ?
C30 N2 C31 176.9(4) . . ?
C25 N1 C26 175.3(4) . . ?
C30 Ni1 Bi1 81.31(13) . . ?
C30 Ni1 C25 91.15(17) . . ?
C30 Ni1 P1 116.21(15) . . ?
C30 Ni1 P2 114.64(16) . . ?
C25 Ni1 Bi1 172.40(12) . . ?
C25 Ni1 P1 101.76(12) . . ?
C25 Ni1 P2 95.33(12) . . ?
P1 Ni1 Bi1 82.59(3) . . ?
P1 Ni1 P2 125.57(4) . . ?
P2 Ni1 Bi1 87.02(3) . . ?
C2 P1 C17 104.6(2) . . ?
C2 P1 C14 99.0(3) . . ?
C2 P1 Ni1 114.13(12) . . ?
C17 P1 C14 102.9(3) . . ?
C17 P1 Ni1 119.15(16) . . ?
C14 P1 Ni1 114.56(17) . . ?
C8 P2 C23 100.3(2) . . ?
C8 P2 C20 102.4(2) . . ?
C8 P2 Ni1 119.29(13) . . ?
C23 P2 C20 105.2(3) . . ?
C23 P2 Ni1 119.46(16) . . ?
C20 P2 Ni1 108.2(3) . . ?

loop_
_geom_bond_atom_site_label_1
_geom_bond_atom_site_label_2
_geom_bond_distance
_geom_bond_site_symmetry_2
_geom_bond_publ_flag
Bi1 C7 2.261(4) . ?
Bi1 C1 2.268(3) . ?
Bi1 Cl1 3.1610(9) . ?
Bi1 Ni1 2.7204(6) . ?
C11 H11 0.9500 . ?
C11 C12 1.394(5) . ?
C11 C10 1.394(5) . ?
C12 H12 0.9500 . ?
C12 C7 1.397(5) . ?
C10 H10 0.9500 . ?
C10 C9 1.392(6) . ?
C9 H9 0.9500 . ?
C9 C8 1.404(5) . ?
C8 C7 1.398(5) . ?
C8 P2 1.829(4) . ?
C34 H34A 0.9800 . ?
C34 H34B 0.9800 . ?
C34 H34C 0.9800 . ?
C34 C31 1.523(6) . ?
C32 H32A 0.9800 . ?
C32 H32B 0.9800 . ?
C32 H32C 0.9800 . ?
C32 C31 1.512(7) . ?
C31 C33 1.517(7) . ?
C31 N2 1.468(5) . ?
C33 H33A 0.9800 . ?
C33 H33B 0.9800 . ?
C33 H33C 0.9800 . ?
C30 N2 1.158(5) . ?
C30 Ni1 1.869(4) . ?
C6 H6 0.9500 . ?
C6 C1 1.384(5) . ?
C6 C5 1.396(5) . ?
C2 C1 1.401(5) . ?
C2 C3 1.410(5) . ?
C2 P1 1.830(4) . ?
C3 H3 0.9500 . ?
C3 C4 1.391(6) . ?
C25 N1 1.153(5) . ?
C25 Ni1 1.873(4) . ?
C22 H22A 0.9800 . ?
C22 H22B 0.9800 . ?
C22 H22C 0.9800 . ?
C22 C23 1.533(8) . ?
C23 H23 1.0000 . ?
C23 C24 1.531(10) . ?
C23 P2 1.856(5) . ?
C17 H17 1.0000 . ?
C17 C16 1.511(9) . ?
C17 C18 1.537(8) . ?
C17 P1 1.845(5) . ?
C16 H16A 0.9800 . ?
C16 H16B 0.9800 . ?
C16 H16C 0.9800 . ?
C29 H29A 0.9800 . ?
C29 H29B 0.9800 . ?
C29 H29C 0.9800 . ?
C29 C26 1.523(6) . ?
C26 C27 1.531(6) . ?
C26 C28 1.522(6) . ?
C26 N1 1.462(5) . ?
C27 H27A 0.9800 . ?
C27 H27B 0.9800 . ?
C27 H27C 0.9800 . ?
C28 H28A 0.9800 . ?
C28 H28B 0.9800 . ?
C28 H28C 0.9800 . ?
C13A H13A 0.9800 . ?
C13A H13B 0.9800 . ?
C13A H13C 0.9800 . ?
C13A C14 1.461(9) . ?
C13B H13D 0.9800 . ?
C13B H13E 0.9800 . ?
C13B H13F 0.9800 . ?
C13B C14 1.220(12) . ?
C14 H14 1.0000 . ?
C14 H14A 1.0000 . ?
C14 C15 1.536(7) . ?
C14 P1 1.863(5) . ?
C15 H15A 0.9800 . ?
C15 H15B 0.9800 . ?
C15 H15C 0.9800 . ?
C18 H18A 0.9800 . ?
C18 H18B 0.9800 . ?
C18 H18C 0.9800 . ?
C24 H24A 0.9800 . ?
C24 H24B 0.9800 . ?
C24 H24C 0.9800 . ?
C19 H19A 0.9800 . ?
C19 H19B 0.9800 . ?
C19 H19C 0.9800 . ?
C19 C20 1.565(9) . ?
C20 H20 1.0000 . ?
C20 H20A 1.0000 . ?
C20 C21A 1.409(9) . ?
C20 C21B 1.340(13) . ?
C20 P2 1.876(5) . ?
C21A H21A 0.9800 . ?
C21A H21B 0.9800 . ?
C21A H21C 0.9800 . ?
C21B H21D 0.9800 . ?
C21B H21E 0.9800 . ?
C21B H21F 0.9800 . ?
C5 H5 0.9500 . ?
C5 C4 1.383(6) . ?
C4 H4 0.9500 . ?
Ni1 P1 2.2417(11) . ?
Ni1 P2 2.2438(11) . ?

loop_
_geom_torsion_atom_site_label_1
_geom_torsion_atom_site_label_2
_geom_torsion_atom_site_label_3
_geom_torsion_atom_site_label_4
_geom_torsion
_geom_torsion_site_symmetry_1
_geom_torsion_site_symmetry_2
_geom_torsion_site_symmetry_3
_geom_torsion_site_symmetry_4
_geom_torsion_publ_flag
C11 C12 C7 Bi1 -179.0(3) . . . . ?
C11 C12 C7 C8 -1.1(5) . . . . ?
C11 C10 C9 C8 -0.4(6) . . . . ?
C12 C11 C10 C9 1.3(6) . . . . ?
C10 C11 C12 C7 -0.6(5) . . . . ?
C10 C9 C8 C7 -1.3(6) . . . . ?
C10 C9 C8 P2 176.1(3) . . . . ?
C9 C8 C7 Bi1 179.9(3) . . . . ?
C9 C8 C7 C12 2.0(5) . . . . ?
C9 C8 P2 C23 45.4(4) . . . . ?
C9 C8 P2 C20 -62.8(4) . . . . ?
C9 C8 P2 Ni1 177.8(3) . . . . ?
C7 C8 P2 C23 -137.2(3) . . . . ?
C7 C8 P2 C20 114.6(4) . . . . ?
C7 C8 P2 Ni1 -4.8(3) . . . . ?
C6 C5 C4 C3 0.3(6) . . . . ?
C2 C3 C4 C5 0.5(6) . . . . ?
C1 C6 C5 C4 -1.2(6) . . . . ?
C1 C2 C3 C4 -0.2(6) . . . . ?
C1 C2 P1 C17 166.1(3) . . . . ?
C1 C2 P1 C14 -88.0(4) . . . . ?
C1 C2 P1 Ni1 34.2(3) . . . . ?
C3 C2 C1 Bi1 -177.3(3) . . . . ?
C3 C2 C1 C6 -0.8(5) . . . . ?
C3 C2 P1 C17 -17.4(4) . . . . ?
C3 C2 P1 C14 88.6(4) . . . . ?
C3 C2 P1 Ni1 -149.3(3) . . . . ?
C22 C23 P2 C8 -169.7(4) . . . . ?
C22 C23 P2 C20 -63.8(5) . . . . ?
C22 C23 P2 Ni1 57.9(5) . . . . ?
C16 C17 P1 C2 -74.4(4) . . . . ?
C16 C17 P1 C14 -177.4(4) . . . . ?
C16 C17 P1 Ni1 54.6(4) . . . . ?
C13A C14 P1 C2 148.2(7) . . . . ?
C13A C14 P1 C17 -104.5(7) . . . . ?
C13A C14 P1 Ni1 26.4(9) . . . . ?
C13B C14 P1 C2 91.4(9) . . . . ?
C13B C14 P1 C17 -161.3(9) . . . . ?
C13B C14 P1 Ni1 -30.4(10) . . . . ?
C15 C14 P1 C2 -64.9(7) . . . . ?
C15 C14 P1 C17 42.4(7) . . . . ?
C15 C14 P1 Ni1 173.3(5) . . . . ?
C18 C17 P1 C2 161.6(4) . . . . ?
C18 C17 P1 C14 58.6(4) . . . . ?
C18 C17 P1 Ni1 -69.4(4) . . . . ?
C24 C23 P2 C8 64.7(4) . . . . ?
C24 C23 P2 C20 170.7(4) . . . . ?
C24 C23 P2 Ni1 -67.6(4) . . . . ?
C19 C20 P2 C8 -56.8(6) . . . . ?
C19 C20 P2 C23 -161.2(5) . . . . ?
C19 C20 P2 Ni1 70.0(5) . . . . ?
C21A C20 P2 C8 70.5(6) . . . . ?
C21A C20 P2 C23 -33.9(6) . . . . ?
C21A C20 P2 Ni1 -162.6(5) . . . . ?
C21B C20 P2 C8 158.3(8) . . . . ?
C21B C20 P2 C23 53.9(9) . . . . ?
C21B C20 P2 Ni1 -74.8(8) . . . . ?
C5 C6 C1 Bi1 177.9(3) . . . . ?
C5 C6 C1 C2 1.5(5) . . . . ?
P1 C2 C1 Bi1 -0.6(4) . . . . ?
P1 C2 C1 C6 176.0(3) . . . . ?
P1 C2 C3 C4 -176.7(3) . . . . ?
P2 C8 C7 Bi1 2.4(4) . . . . ?
P2 C8 C7 C12 -175.5(3) . . . . ?
